data_2011717
loop_
_publ_author_name
'Matthews, Jennifer L.'
'McArthur, Duncan R.'
'Muir, Kenneth W.'
'White, David N.J.'

_publ_section_title
;
 3,3-Diphenyl-6-(<i>p</i>-toluenesulfonyl)-6-aza-3-silabicyclo[3.1.0]hexane
;
_journal_issue 1
_journal_name_full 'Acta Crystallographica Section C'
_journal_page_first 120
_journal_page_last 122
_journal_paper_doi 10.1107/S0108270100015638
_journal_volume 57
_journal_year 2001
_chemical_formula_moiety 'C23 H23 N1 O2 S1 Si1'
_chemical_formula_sum 'C23 H23 N O2 S Si'
_chemical_formula_weight 405.57
_space_group_IT_number 14
_symmetry_cell_setting monoclinic
_symmetry_space_group_name_Hall '-P 2ybc'
_symmetry_space_group_name_H-M 'P 1 21/c 1'
_audit_creation_date 2000-09-21T10:25:16-00:00
_audit_creation_method 'WinGX routine CIF_UPDATE'
_cell_angle_alpha 90
_cell_angle_beta 95.9930(10)
_cell_angle_gamma 90
_cell_formula_units_Z 4
_cell_length_a 9.4105(2)
_cell_length_b 8.69790(10)
_cell_length_c 26.7515(5)
_cell_measurement_reflns_used 21783
_cell_measurement_temperature 293(2)
_cell_measurement_theta_max 27.485
_cell_measurement_theta_min 0.998
_cell_volume 2177.69(7)
_computing_cell_refinement 'HKL Scalepack (Otwinowski & Minor 1997)'
_computing_data_collection 'Collect (Nonius BV, 1997-2000)'
_computing_data_reduction 'HKL Denzo and Scalepack (Otwinowski & Minor 19'
_computing_molecular_graphics 'Ortep-3 for Windows (Farrugia, 1997)'
_computing_publication_material 'WinGX publication routines (Farrugia, 1999)'
_computing_structure_refinement 'SHELXL-97 (Sheldrick, 1997)'
_computing_structure_solution SHELXS-97
_diffrn_measured_fraction_theta_full 0.983
_diffrn_measured_fraction_theta_max 0.983
_diffrn_measurement_device_type KappaCCD
_diffrn_measurement_method CCD
_diffrn_radiation_type MoK\a
_diffrn_radiation_wavelength 0.71073
_diffrn_reflns_av_R_equivalents 0.0168
_diffrn_reflns_limit_h_max 12
_diffrn_reflns_limit_h_min -12
_diffrn_reflns_limit_k_max 11
_diffrn_reflns_limit_k_min -11
_diffrn_reflns_limit_l_max 34
_diffrn_reflns_limit_l_min -34
_diffrn_reflns_number 8807
_diffrn_reflns_theta_full 27.49
_diffrn_reflns_theta_max 27.49
_diffrn_reflns_theta_min 3.2
_exptl_absorpt_coefficient_mu 0.221
_exptl_absorpt_correction_type none
_exptl_crystal_colour colourless
_exptl_crystal_density_diffrn 1.237
_exptl_crystal_density_method 'not measured'
_exptl_crystal_description block
_exptl_crystal_F_000 856
_exptl_crystal_size_max 0.35
_exptl_crystal_size_mid 0.3
_exptl_crystal_size_min 0.3
_refine_diff_density_max 0.254
_refine_diff_density_min -0.378
_refine_ls_extinction_method none
_refine_ls_goodness_of_fit_ref 1.032
_refine_ls_hydrogen_treatment mixed
_refine_ls_matrix_type full
_refine_ls_number_parameters 253
_refine_ls_number_reflns 4916
_refine_ls_number_restraints 0
_refine_ls_restrained_S_all 1.032
_refine_ls_R_factor_gt 0.0448
_refine_ls_shift/su_max 0.001
_refine_ls_structure_factor_coef Fsqd
_refine_ls_weighting_details 'calc w=1/[\s^2^(Fo^2^)+(0.0660P)^2^+0.5368P] where P=(Fo^2^+2Fc^2^)/3'
_refine_ls_weighting_scheme calc
_refine_ls_wR_factor_ref 0.1307
_reflns_number_gt 3807
_reflns_number_total 4916
_reflns_threshold_expression >2sigma(I)
_cod_data_source_file gg1028.cif
_cod_data_source_block km1600
_cod_original_sg_symbol_H-M 'P 21/c'
_cod_database_code 2011717

loop_
_symmetry_equiv_pos_as_xyz
'x, y, z'
'-x, y+1/2, -z+1/2'
'-x, -y, -z'
'x, -y-1/2, z-1/2'

loop_
_atom_site_label
_atom_site_type_symbol
_atom_site_fract_x
_atom_site_fract_y
_atom_site_fract_z
_atom_site_U_iso_or_equiv
_atom_site_adp_type
_atom_site_occupancy
_atom_site_calc_flag
_atom_site_refinement_flags
_atom_site_disorder_group
_atom_site_disorder_assembly
S1 S -0.17530(5) 0.72294(5) 0.468052(18) 0.05611(16) Uani 1 d . . .
Si1 Si 0.12932(5) 0.73530(5) 0.340399(17) 0.04385(14) Uani 1 d . . .
O1 O -0.08056(17) 0.74833(17) 0.51276(5) 0.0712(4) Uani 1 d . . .
O2 O -0.26601(18) 0.59055(17) 0.46587(7) 0.0818(5) Uani 1 d . . .
N1 N -0.07328(15) 0.72568(16) 0.42104(5) 0.0469(3) Uani 1 d . . .
C1 C 0.17403(19) 0.6521(2) 0.40544(7) 0.0538(4) Uani 1 d . . .
H1A H 0.2402 0.5668 0.4047 0.065 Uiso 1 calc R . .
H1B H 0.2164 0.7296 0.4284 0.065 Uiso 1 calc R . .
C2 C 0.0330(2) 0.59847(19) 0.42102(7) 0.0525(4) Uani 1 d . . .
H2 H 0.0337 0.5195 0.4472 0.063 Uiso 1 calc R . .
C3 C -0.0914(2) 0.6044(2) 0.38175(7) 0.0526(4) Uani 1 d . . .
H3 H -0.1682 0.5291 0.3834 0.063 Uiso 1 calc R . .
C4 C -0.06028(19) 0.6604(2) 0.33082(7) 0.0526(4) Uani 1 d . . .
H4A H -0.126 0.7415 0.3189 0.063 Uiso 1 calc R . .
H4B H -0.0683 0.577 0.3066 0.063 Uiso 1 calc R . .
C11 C 0.24514(19) 0.6540(2) 0.29406(7) 0.0507(4) Uani 1 d . . .
C12 C 0.3854(2) 0.6104(3) 0.30814(9) 0.0729(6) Uani 1 d . . .
H12 H 0.4232 0.6221 0.3415 0.087 Uiso 1 calc R . .
C13 C 0.4704(3) 0.5501(4) 0.27386(11) 0.0988(9) Uani 1 d . . .
H13 H 0.5637 0.5204 0.2844 0.119 Uiso 1 calc R . .
C14 C 0.4180(3) 0.5339(4) 0.22475(11) 0.0957(9) Uani 1 d . . .
H14 H 0.4758 0.4948 0.2016 0.115 Uiso 1 calc R . .
C15 C 0.2808(3) 0.5752(4) 0.20956(10) 0.0881(8) Uani 1 d . . .
H15 H 0.2445 0.5637 0.1761 0.106 Uiso 1 calc R . .
C16 C 0.1955(2) 0.6344(3) 0.24403(8) 0.0718(6) Uani 1 d . . .
H16 H 0.1018 0.6618 0.2332 0.086 Uiso 1 calc R . .
C21 C 0.13833(18) 0.9496(2) 0.33789(6) 0.0471(4) Uani 1 d . . .
C22 C 0.0701(2) 1.0402(2) 0.37110(7) 0.0609(5) Uani 1 d . . .
H22 H 0.0219 0.993 0.3956 0.073 Uiso 1 calc R . .
C23 C 0.0727(3) 1.1990(2) 0.36836(8) 0.0724(6) Uani 1 d . . .
H23 H 0.0256 1.2576 0.3906 0.087 Uiso 1 calc R . .
C24 C 0.1449(3) 1.2697(2) 0.33283(8) 0.0707(6) Uani 1 d . . .
H24 H 0.1464 1.3765 0.331 0.085 Uiso 1 calc R . .
C25 C 0.2148(2) 1.1843(2) 0.30012(8) 0.0652(5) Uani 1 d . . .
H25 H 0.2651 1.2329 0.2765 0.078 Uiso 1 calc R . .
C26 C 0.2104(2) 1.0253(2) 0.30231(7) 0.0558(4) Uani 1 d . . .
H26 H 0.2566 0.9679 0.2795 0.067 Uiso 1 calc R . .
C31 C -0.27995(18) 0.8887(2) 0.45497(7) 0.0506(4) Uani 1 d . . .
C32 C -0.2189(2) 1.0313(2) 0.46442(8) 0.0595(5) Uani 1 d . . .
H32 H -0.1236 1.039 0.4775 0.071 Uiso 1 calc R . .
C33 C -0.2988(2) 1.1618(2) 0.45460(8) 0.0631(5) Uani 1 d . . .
H33 H -0.2567 1.2574 0.4611 0.076 Uiso 1 calc R . .
C34 C -0.4408(2) 1.1538(3) 0.43525(8) 0.0677(5) Uani 1 d . . .
C35 C -0.5001(2) 1.0104(3) 0.42628(10) 0.0820(7) Uani 1 d . . .
H35 H -0.5957 1.003 0.4135 0.098 Uiso 1 calc R . .
C36 C -0.4220(2) 0.8775(3) 0.43566(9) 0.0723(6) Uani 1 d . . .
H36 H -0.464 0.7819 0.4291 0.087 Uiso 1 calc R . .
C37 C -0.5277(3) 1.2985(4) 0.42501(14) 0.1049(9) Uani 1 d . . .
H37A H -0.5176 1.3342 0.3916 0.157 Uiso 1 calc R . .
H37B H -0.4943 1.3763 0.4489 0.157 Uiso 1 calc R . .
H37C H -0.6265 1.2771 0.4281 0.157 Uiso 1 calc R . .

loop_
_atom_site_aniso_label
_atom_site_aniso_U_11
_atom_site_aniso_U_22
_atom_site_aniso_U_33
_atom_site_aniso_U_23
_atom_site_aniso_U_13
_atom_site_aniso_U_12
S1 0.0705(3) 0.0485(3) 0.0528(3) 0.00484(19) 0.0224(2) 0.0005(2)
Si1 0.0501(3) 0.0385(2) 0.0438(3) 0.00103(17) 0.00893(19) 0.00471(19)
O1 0.0934(10) 0.0772(10) 0.0434(7) 0.0070(6) 0.0094(7) 0.0179(8)
O2 0.0985(11) 0.0542(8) 0.1015(12) 0.0028(8) 0.0518(9) -0.0149(8)
N1 0.0557(8) 0.0411(7) 0.0455(8) 0.0017(6) 0.0133(6) 0.0010(6)
C1 0.0576(10) 0.0520(10) 0.0518(10) 0.0041(8) 0.0056(8) 0.0120(8)
C2 0.0727(11) 0.0371(8) 0.0492(9) 0.0068(7) 0.0134(8) 0.0086(8)
C3 0.0618(10) 0.0430(9) 0.0550(10) -0.0043(7) 0.0149(8) -0.0077(8)
C4 0.0581(10) 0.0538(10) 0.0459(9) -0.0050(7) 0.0048(7) -0.0017(8)
C11 0.0543(9) 0.0430(9) 0.0567(10) -0.0003(7) 0.0150(8) 0.0024(8)
C12 0.0602(11) 0.0918(17) 0.0685(13) -0.0012(12) 0.0160(10) 0.0079(11)
C13 0.0622(13) 0.140(3) 0.098(2) -0.0062(18) 0.0270(13) 0.0236(15)
C14 0.0751(15) 0.126(2) 0.0929(19) -0.0306(17) 0.0389(14) 0.0026(15)
C15 0.0761(15) 0.125(2) 0.0667(14) -0.0300(14) 0.0230(11) -0.0081(15)
C16 0.0605(11) 0.0960(17) 0.0603(12) -0.0142(11) 0.0134(9) 0.0059(11)
C21 0.0545(9) 0.0405(8) 0.0463(9) 0.0014(7) 0.0056(7) 0.0003(7)
C22 0.0893(14) 0.0440(10) 0.0527(10) 0.0009(8) 0.0225(10) 0.0024(9)
C23 0.1133(18) 0.0432(10) 0.0630(13) -0.0061(9) 0.0194(12) 0.0050(11)
C24 0.1068(17) 0.0395(10) 0.0646(13) 0.0014(8) 0.0033(12) -0.0091(10)
C25 0.0811(13) 0.0542(11) 0.0606(12) 0.0110(9) 0.0083(10) -0.0158(10)
C26 0.0620(10) 0.0525(10) 0.0542(10) 0.0018(8) 0.0125(8) -0.0032(9)
C31 0.0517(9) 0.0527(10) 0.0488(9) -0.0038(8) 0.0112(7) -0.0013(8)
C32 0.0492(9) 0.0569(11) 0.0716(12) -0.0052(9) 0.0021(9) 0.0007(9)
C33 0.0622(11) 0.0539(11) 0.0725(13) -0.0024(9) 0.0038(9) 0.0027(9)
C34 0.0613(11) 0.0749(14) 0.0664(13) 0.0035(10) 0.0046(9) 0.0137(11)
C35 0.0521(11) 0.0976(19) 0.0926(17) -0.0033(14) -0.0106(11) 0.0007(12)
C36 0.0617(12) 0.0724(14) 0.0817(15) -0.0134(11) 0.0025(10) -0.0117(11)
C37 0.0871(18) 0.099(2) 0.125(2) 0.0161(18) -0.0058(16) 0.0359(16)

loop_
_atom_type_symbol
_atom_type_description
_atom_type_scat_dispersion_real
_atom_type_scat_dispersion_imag
_atom_type_scat_source
C C 0.0033 0.0016 'International Tables Vol C Tables 4.2.6.8 and 6.1.1.4'
H H 0 0 'International Tables Vol C Tables 4.2.6.8 and 6.1.1.4'
N N 0.0061 0.0033 'International Tables Vol C Tables 4.2.6.8 and 6.1.1.4'
O O 0.0106 0.006 'International Tables Vol C Tables 4.2.6.8 and 6.1.1.4'
S S 0.1246 0.1234 'International Tables Vol C Tables 4.2.6.8 and 6.1.1.4'
Si Si 0.0817 0.0704 'International Tables Vol C Tables 4.2.6.8 and 6.1.1.4'

loop_
_geom_angle_atom_site_label_1
_geom_angle_atom_site_label_2
_geom_angle_atom_site_label_3
_geom_angle
O2 S1 O1 118.34(10)
O2 S1 N1 111.74(8)
O1 S1 N1 105.76(9)
O2 S1 C31 109.38(10)
O1 S1 C31 109.04(9)
N1 S1 C31 101.16(8)
C21 Si1 C11 108.76(8)
C21 Si1 C1 114.11(8)
C11 Si1 C1 112.06(8)
C21 Si1 C4 112.62(8)
C11 Si1 C4 112.71(8)
C1 Si1 C4 96.26(8)
C3 N1 C2 60.06(12)
C3 N1 S1 119.52(11)
C2 N1 S1 115.49(11)
C2 C1 Si1 104.80(12)
C3 C2 N1 59.80(11)
C3 C2 C1 116.37(15)
N1 C2 C1 112.37(14)
N1 C3 C2 60.14(11)
N1 C3 C4 113.09(14)
C2 C3 C4 115.91(16)
C3 C4 Si1 105.01(12)
C16 C11 C12 116.45(18)
C16 C11 Si1 121.77(14)
C12 C11 Si1 121.78(15)
C13 C12 C11 121.6(2)
C14 C13 C12 120.2(2)
C15 C14 C13 119.9(2)
C14 C15 C16 119.8(2)
C11 C16 C15 122.0(2)
C26 C21 C22 117.32(17)
C26 C21 Si1 121.61(13)
C22 C21 Si1 121.06(13)
C23 C22 C21 121.25(19)
C24 C23 C22 119.8(2)
C25 C24 C23 120.42(19)
C24 C25 C26 119.78(19)
C25 C26 C21 121.36(19)
C32 C31 C36 119.89(18)
C32 C31 S1 119.11(14)
C36 C31 S1 121.00(15)
C33 C32 C31 119.99(18)
C32 C33 C34 121.2(2)
C35 C34 C33 118.0(2)
C35 C34 C37 121.4(2)
C33 C34 C37 120.6(2)
C34 C35 C36 121.89(19)
C35 C36 C31 119.0(2)

loop_
_geom_bond_atom_site_label_1
_geom_bond_atom_site_label_2
_geom_bond_distance
_geom_bond_site_symmetry_2
_geom_bond_publ_flag
S1 O2 1.4310(15) . ?
S1 O1 1.4323(15) . ?
S1 N1 1.6602(14) . ?
S1 C31 1.7602(19) . ?
Si1 C21 1.8675(18) . ?
Si1 C11 1.8728(18) . ?
Si1 C1 1.8907(18) . ?
Si1 C4 1.8917(18) . ?
N1 C3 1.486(2) . ?
N1 C2 1.491(2) . ?
C1 C2 1.506(3) . ?
C2 C3 1.490(3) . ?
C3 C4 1.504(2) . ?
C11 C16 1.381(3) . ?
C11 C12 1.387(3) . ?
C12 C13 1.382(3) . ?
C13 C14 1.361(4) . ?
C14 C15 1.360(4) . ?
C15 C16 1.384(3) . ?
C21 C26 1.391(2) . ?
C21 C22 1.393(2) . ?
C22 C23 1.383(3) . ?
C23 C24 1.371(3) . ?
C24 C25 1.367(3) . ?
C25 C26 1.385(3) . ?
C31 C32 1.379(3) . ?
C31 C36 1.385(3) . ?
C32 C33 1.372(3) . ?
C33 C34 1.384(3) . ?
C34 C35 1.377(3) . ?
C34 C37 1.511(3) . ?
C35 C36 1.379(3) . ?

loop_
_geom_torsion_atom_site_label_1
_geom_torsion_atom_site_label_2
_geom_torsion_atom_site_label_3
_geom_torsion_atom_site_label_4
_geom_torsion
O2 S1 N1 C3 3.94(16)
O1 S1 N1 C3 134.01(13)
C31 S1 N1 C3 -112.34(14)
O2 S1 N1 C2 -64.63(15)
O1 S1 N1 C2 65.44(14)
C31 S1 N1 C2 179.09(12)
C21 Si1 C1 C2 107.09(13)
C11 Si1 C1 C2 -128.75(12)
C4 Si1 C1 C2 -11.14(13)
S1 N1 C2 C3 110.82(13)
C3 N1 C2 C1 108.43(17)
S1 N1 C2 C1 -140.75(13)
Si1 C1 C2 C3 7.61(18)
Si1 C1 C2 N1 -58.61(16)
S1 N1 C3 C2 -104.16(14)
C2 N1 C3 C4 -107.63(18)
S1 N1 C3 C4 148.21(13)
C1 C2 C3 N1 -101.70(16)
N1 C2 C3 C4 102.94(17)
C1 C2 C3 C4 1.2(2)
N1 C3 C4 Si1 57.37(17)
C2 C3 C4 Si1 -9.38(18)
C21 Si1 C4 C3 -107.61(13)
C11 Si1 C4 C3 128.88(12)
C1 Si1 C4 C3 11.79(14)
C21 Si1 C11 C16 -85.08(18)
C1 Si1 C11 C16 147.83(18)
C4 Si1 C11 C16 40.5(2)
C21 Si1 C11 C12 94.80(18)
C1 Si1 C11 C12 -32.3(2)
C4 Si1 C11 C12 -139.57(17)
C16 C11 C12 C13 -0.3(4)
Si1 C11 C12 C13 179.8(2)
C11 C12 C13 C14 0.9(5)
C12 C13 C14 C15 -1.0(5)
C13 C14 C15 C16 0.4(5)
C12 C11 C16 C15 -0.3(4)
Si1 C11 C16 C15 179.6(2)
C14 C15 C16 C11 0.2(4)
C11 Si1 C21 C26 6.02(17)
C1 Si1 C21 C26 131.92(15)
C4 Si1 C21 C26 -119.67(15)
C11 Si1 C21 C22 -175.40(15)
C1 Si1 C21 C22 -49.49(18)
C4 Si1 C21 C22 58.92(17)
C26 C21 C22 C23 0.7(3)
Si1 C21 C22 C23 -177.95(18)
C21 C22 C23 C24 -0.8(4)
C22 C23 C24 C25 -0.2(4)
C23 C24 C25 C26 1.2(3)
C24 C25 C26 C21 -1.3(3)
C22 C21 C26 C25 0.3(3)
Si1 C21 C26 C25 178.96(16)
O2 S1 C31 C32 167.62(15)
O1 S1 C31 C32 36.78(18)
N1 S1 C31 C32 -74.37(16)
O2 S1 C31 C36 -12.1(2)
O1 S1 C31 C36 -142.93(17)
N1 S1 C31 C36 105.91(17)
C36 C31 C32 C33 -0.1(3)
S1 C31 C32 C33 -179.84(16)
C31 C32 C33 C34 0.1(3)
C32 C33 C34 C35 0.3(3)
C32 C33 C34 C37 179.5(2)
C33 C34 C35 C36 -0.5(4)
C37 C34 C35 C36 -179.7(3)
C34 C35 C36 C31 0.4(4)
C32 C31 C36 C35 -0.1(3)
S1 C31 C36 C35 179.60(19)

loop_
_cod_related_entry_id
_cod_related_entry_database
_cod_related_entry_code
1 ChemSpider 21107288
